data_7220501
loop_
_publ_author_name
'Ji, Shuai'
'Qiao, Xue'
'Li, Zi-wei'
'Wang, Yong-rui'
'Yu, Si-wang'
'Liang, Wen-fei'
'Lin, Xiong-hao'
'Ye, Min'

_publ_section_title
;
 Enantiomeric 3-arylcoumarins and 2-arylcoumarones from the roots of
 Glycyrrhiza uralensis as protein tyrosine phosphatase 1B (PTP1B)
 inhibitors
;
_journal_issue 56
_journal_name_full 'RSC Adv.'
_journal_page_first 45258
_journal_paper_doi 10.1039/C5RA06452J
_journal_volume 5
_journal_year 2015
_chemical_absolute_configuration ad
_chemical_compound_source 'Glycyrrhiza uralensis'
_chemical_formula_moiety 'C21 H20 O6'
_chemical_formula_sum 'C21 H20 O6'
_chemical_formula_weight 368.37
_chemical_name_systematic '(R)-glycyfuranocoumarin A'
_space_group_crystal_system orthorhombic
_space_group_IT_number 19
_space_group_name_Hall 'P 2ac 2ab'
_space_group_name_H-M_alt 'P 21 21 21'
_symmetry_space_group_name_Hall 'P 2ac 2ab'
_symmetry_space_group_name_H-M 'P 21 21 21'
_atom_sites_solution_hydrogens geom
_atom_sites_solution_primary direct
_atom_sites_solution_secondary difmap
_audit_creation_date 2014-10-28
_audit_creation_method
;
  Olex2 1.1
  (compiled 2011.02.15 svn.r1672, GUI svn.r3494)
;
_audit_update_record
;
2014-12-20 deposited with the CCDC.
2015-05-12 downloaded from the CCDC.
;
_cell_angle_alpha 90.00
_cell_angle_beta 90.00
_cell_angle_gamma 90.00
_cell_formula_units_Z 4
_cell_length_a 9.3372(5)
_cell_length_b 9.6286(3)
_cell_length_c 19.5494(6)
_cell_measurement_reflns_used 3013
_cell_measurement_temperature 104.3
_cell_measurement_theta_max 70.7440
_cell_measurement_theta_min 4.5184
_cell_volume 1757.57(12)
_computing_cell_refinement
;
CrysAlisPro, Agilent Technologies,
Version 1.171.35.11 (release 16-05-2011 CrysAlis171 .NET)
(compiled May 16 2011,17:55:39)
;
_computing_data_collection
;
CrysAlisPro, Agilent Technologies,
Version 1.171.35.11 (release 16-05-2011 CrysAlis171 .NET)
(compiled May 16 2011,17:55:39)
;
_computing_data_reduction
;
CrysAlisPro, Agilent Technologies,
Version 1.171.35.11 (release 16-05-2011 CrysAlis171 .NET)
(compiled May 16 2011,17:55:39)
;
_computing_molecular_graphics
;
O. V. Dolomanov, L. J. Bourhis, R. J. Gildea, J. A. K. Howard and H. Puschmann,
OLEX2: a complete structure solution, refinement and analysis program.
J. Appl. Cryst. (2009). 42, 339-341.
;
_computing_publication_material
;
O. V. Dolomanov, L. J. Bourhis, R. J. Gildea, J. A. K. Howard and H. Puschmann,
OLEX2: a complete structure solution, refinement and analysis program.
J. Appl. Cryst. (2009). 42, 339-341.
;
_computing_structure_refinement 'SHELXL-97 (Sheldrick, 1997)'
_computing_structure_solution 'A short history of SHELX (Sheldrick, 2007)/Bruker'
_diffrn_ambient_temperature 104.3
_diffrn_detector_area_resol_mean 16.0971
_diffrn_measured_fraction_theta_full 0.988
_diffrn_measured_fraction_theta_max 0.988
_diffrn_measurement_details
;
  1 omega  -16.00   12.00   1.0000    1.5000
omega____ theta____ kappa____ phi______ frames
    -       -8.5000  111.0000  -90.0000 28

  2 omega   45.00  104.00   1.0000    1.5000
omega____ theta____ kappa____ phi______ frames
    -       36.7919   62.0000 -156.0000 59

  3 omega  -28.00   51.00   1.0000    1.5000
omega____ theta____ kappa____ phi______ frames
    -       36.7919  -60.0000  -96.0000 79

  4 omega   18.00  106.00   1.0000    1.5000
omega____ theta____ kappa____ phi______ frames
    -       36.7919   37.0000 -180.0000 88

  5 omega   85.00  110.00   1.0000    1.5000
omega____ theta____ kappa____ phi______ frames
    -       36.7919 -168.0000  117.0000 25

  6 omega   58.00   84.00   1.0000    2.0000
omega____ theta____ kappa____ phi______ frames
    -      108.0000  -45.0000  -90.0000 26

  7 omega   52.00   78.00   1.0000    2.0000
omega____ theta____ kappa____ phi______ frames
    -      108.0000  -15.0000 -120.0000 26

  8 omega   41.00   85.00   1.0000    2.0000
omega____ theta____ kappa____ phi______ frames
    -      108.0000  -45.0000 -120.0000 44

  9 omega  103.00  143.00   1.0000    2.0000
omega____ theta____ kappa____ phi______ frames
    -      108.0000  115.0000   -8.0000 40

 10 omega  151.00  176.00   1.0000    2.0000
omega____ theta____ kappa____ phi______ frames
    -      108.0000   45.0000   60.0000 25

 11 omega   91.00  164.00   1.0000    2.0000
omega____ theta____ kappa____ phi______ frames
    -      108.0000   45.0000   90.0000 73

 12 omega   79.00  144.00   1.0000    2.0000
omega____ theta____ kappa____ phi______ frames
    -      108.0000  -15.0000 -120.0000 65

 13 omega  100.00  174.00   1.0000    2.0000
omega____ theta____ kappa____ phi______ frames
    -      108.0000  111.0000 -120.0000 74

 14 omega   79.00  132.00   1.0000    2.0000
omega____ theta____ kappa____ phi______ frames
    -      108.0000   15.0000 -180.0000 53
;
_diffrn_measurement_device_type 'Xcalibur, Eos, Gemini'
_diffrn_measurement_method '\w scans'
_diffrn_orient_matrix_UB_11 -0.0833466000
_diffrn_orient_matrix_UB_12 0.0945668000
_diffrn_orient_matrix_UB_13 -0.0495836000
_diffrn_orient_matrix_UB_21 0.0858750000
_diffrn_orient_matrix_UB_22 0.1264403000
_diffrn_orient_matrix_UB_23 0.0255430000
_diffrn_orient_matrix_UB_31 0.1136253000
_diffrn_orient_matrix_UB_32 -0.0259927000
_diffrn_orient_matrix_UB_33 -0.0555890000
_diffrn_radiation_monochromator graphite
_diffrn_radiation_type 'Cu K\a'
_diffrn_radiation_wavelength 1.5418
_diffrn_reflns_av_R_equivalents 0.0209
_diffrn_reflns_av_unetI/netI 0.0315
_diffrn_reflns_limit_h_max 11
_diffrn_reflns_limit_h_min -10
_diffrn_reflns_limit_k_max 10
_diffrn_reflns_limit_k_min -11
_diffrn_reflns_limit_l_max 17
_diffrn_reflns_limit_l_min -23
_diffrn_reflns_number 5776
_diffrn_reflns_theta_full 70.91
_diffrn_reflns_theta_max 70.91
_diffrn_reflns_theta_min 4.52
_diffrn_source 'Enhance (Cu) X-ray Source'
_exptl_absorpt_coefficient_mu 0.848
_exptl_absorpt_correction_T_max 1.00000
_exptl_absorpt_correction_T_min 0.77009
_exptl_absorpt_correction_type multi-scan
_exptl_absorpt_process_details
;
CrysAlisPro, Agilent Technologies,
Version 1.171.35.11 (release 16-05-2011 CrysAlis171 .NET)
(compiled May 16 2011,17:55:39)
Empirical absorption correction using spherical harmonics,
 implemented in SCALE3 ABSPACK scaling algorithm.
;
_exptl_crystal_colour 'pale yellow'
_exptl_crystal_density_diffrn 1.392
_exptl_crystal_density_method 'not measured'
_exptl_crystal_description plate
_exptl_crystal_F_000 776
_exptl_crystal_recrystallization_method 'Re-crystallisation from solvent: methanol-water'
_exptl_crystal_size_max 0.35
_exptl_crystal_size_mid 0.30
_exptl_crystal_size_min 0.05
_refine_diff_density_max 0.218
_refine_diff_density_min -0.203
_refine_diff_density_rms 0.040
_refine_ls_abs_structure_details 'Flack H D (1983), Acta Cryst. A39, 876-881'
_refine_ls_abs_structure_Flack -0.03(16)
_refine_ls_extinction_coef 0.0035(4)
_refine_ls_extinction_expression Fc^*^=kFc[1+0.001xFc^2^\l^3^/sin(2\q)]^-1/4^
_refine_ls_extinction_method SHELXL
_refine_ls_goodness_of_fit_ref 1.044
_refine_ls_hydrogen_treatment mixed
_refine_ls_matrix_type full
_refine_ls_number_parameters 251
_refine_ls_number_reflns 3325
_refine_ls_number_restraints 0
_refine_ls_restrained_S_all 1.044
_refine_ls_R_factor_all 0.0352
_refine_ls_R_factor_gt 0.0334
_refine_ls_shift/su_max 0.000
_refine_ls_shift/su_mean 0.000
_refine_ls_structure_factor_coef Fsqd
_refine_ls_weighting_details 'calc w=1/[\s^2^(Fo^2^)+(0.0488P)^2^+0.3601P] where P=(Fo^2^+2Fc^2^)/3'
_refine_ls_weighting_scheme calc
_refine_ls_wR_factor_gt 0.0866
_refine_ls_wR_factor_ref 0.0879
_reflns_number_gt 3166
_reflns_number_total 3325
_reflns_threshold_expression >2sigma(I)
_cod_data_source_file c5ra06452j2.cif
_cod_data_source_block exp_2478
_cod_database_code 7220501
_reflns_odcompleteness_completeness 99.89
_reflns_odcompleteness_iscentric 1
_reflns_odcompleteness_theta 66.97

loop_
_space_group_symop_id
_space_group_symop_operation_xyz
1 'x, y, z'
2 '-x+1/2, -y, z+1/2'
3 'x+1/2, -y+1/2, -z'
4 '-x, y+1/2, -z+1/2'

loop_
_atom_site_label
_atom_site_type_symbol
_atom_site_fract_x
_atom_site_fract_y
_atom_site_fract_z
_atom_site_U_iso_or_equiv
_atom_site_adp_type
_atom_site_occupancy
_atom_site_symmetry_multiplicity
_atom_site_calc_flag
_atom_site_refinement_flags
O3 O -0.59243(12) -0.46730(13) -0.09304(6) 0.0189(3) Uani 1 1 d .
O1 O -0.72376(12) -0.54547(13) 0.13374(6) 0.0201(3) Uani 1 1 d .
C14 C -0.4970(2) -0.43197(17) -0.14412(8) 0.0187(4) Uani 1 1 d .
O2 O -0.25695(13) -0.36047(15) 0.08162(6) 0.0236(3) Uani 1 1 d .
O4 O -0.53797(14) -0.44984(13) -0.20207(6) 0.0237(3) Uani 1 1 d .
C13 C -0.35722(19) -0.37758(17) -0.12403(9) 0.0179(4) Uani 1 1 d .
C12 C -0.32447(18) -0.36966(18) -0.05655(9) 0.0173(3) Uani 1 1 d .
H12 H -0.2345 -0.3374 -0.0437 0.021 Uiso 1 1 calc R
C9 C -0.39141(18) -0.40504(18) 0.06650(9) 0.0189(4) Uani 1 1 d .
C11 C -0.55957(18) -0.45756(18) -0.02443(8) 0.0168(3) Uani 1 1 d .
C6 C -0.66133(18) -0.49953(18) 0.02265(8) 0.0168(3) Uani 1 1 d .
C7 C -0.62183(18) -0.49226(18) 0.09073(9) 0.0181(3) Uani 1 1 d .
O5 O -0.41154(13) -0.17178(13) -0.22086(6) 0.0209(3) Uani 1 1 d .
H5 H -0.4165 -0.1093 -0.2493 0.031 Uiso 1 1 calc R
O6 O 0.03944(14) -0.23096(14) -0.32992(7) 0.0269(3) Uani 1 1 d .
H6 H 0.1066 -0.2857 -0.3314 0.040 Uiso 1 1 calc R
C3 C -0.80728(19) -0.56914(18) 0.01682(9) 0.0179(4) Uani 1 1 d .
C1 C -0.85532(18) -0.5575(2) 0.09317(9) 0.0214(4) Uani 1 1 d .
H1 H -0.9095 -0.4710 0.0984 0.026 Uiso 1 1 calc R
C19 C -0.01975(19) -0.37129(19) -0.23135(9) 0.0218(4) Uani 1 1 d .
H19 H 0.0689 -0.4153 -0.2325 0.026 Uiso 1 1 calc R
C16 C -0.28364(18) -0.23711(18) -0.22674(8) 0.0176(3) Uani 1 1 d .
C8 C -0.49114(19) -0.44411(18) 0.11486(8) 0.0196(4) Uani 1 1 d .
H8 H -0.4717 -0.4385 0.1614 0.024 Uiso 1 1 calc R
C10 C -0.42424(19) -0.40953(17) -0.00447(9) 0.0179(4) Uani 1 1 d .
C15 C -0.25334(18) -0.34104(18) -0.17846(8) 0.0179(4) Uani 1 1 d .
C17 C -0.18482(19) -0.20302(18) -0.27716(9) 0.0195(4) Uani 1 1 d .
H17 H -0.2067 -0.1355 -0.3095 0.023 Uiso 1 1 calc R
C18 C -0.05357(18) -0.26991(18) -0.27907(9) 0.0201(4) Uani 1 1 d .
C2 C -0.9434(2) -0.6738(2) 0.12313(10) 0.0345(5) Uani 1 1 d .
H2A H -0.9608 -0.6557 0.1707 0.052 Uiso 1 1 calc R
H2B H -0.8925 -0.7599 0.1184 0.052 Uiso 1 1 calc R
H2C H -1.0332 -0.6799 0.0993 0.052 Uiso 1 1 calc R
C20 C -0.12007(19) -0.40606(18) -0.18200(8) 0.0194(4) Uani 1 1 d .
H20 H -0.0979 -0.4748 -0.1503 0.023 Uiso 1 1 calc R
C4 C -0.91317(18) -0.4923(2) -0.02910(9) 0.0232(4) Uani 1 1 d .
H4A H -0.8801 -0.4954 -0.0756 0.035 Uiso 1 1 calc R
H4B H -0.9205 -0.3973 -0.0145 0.035 Uiso 1 1 calc R
H4C H -1.0055 -0.5358 -0.0261 0.035 Uiso 1 1 calc R
C21 C -0.2175(2) -0.3631(2) 0.15281(9) 0.0263(4) Uani 1 1 d .
H21A H -0.2770 -0.2995 0.1778 0.039 Uiso 1 1 calc R
H21B H -0.1190 -0.3363 0.1575 0.039 Uiso 1 1 calc R
H21C H -0.2304 -0.4552 0.1705 0.039 Uiso 1 1 calc R
C5 C -0.7894(2) -0.71915(19) -0.00740(10) 0.0245(4) Uani 1 1 d .
H5A H -0.7290 -0.7685 0.0240 0.037 Uiso 1 1 calc R
H5B H -0.7466 -0.7198 -0.0520 0.037 Uiso 1 1 calc R
H5C H -0.8815 -0.7633 -0.0094 0.037 Uiso 1 1 calc R

loop_
_atom_site_aniso_label
_atom_site_aniso_U_11
_atom_site_aniso_U_22
_atom_site_aniso_U_33
_atom_site_aniso_U_23
_atom_site_aniso_U_13
_atom_site_aniso_U_12
O3 0.0187(6) 0.0234(6) 0.0147(5) 0.0010(5) -0.0023(5) -0.0040(5)
O1 0.0162(6) 0.0277(7) 0.0165(5) 0.0010(5) -0.0007(5) -0.0019(5)
C14 0.0234(9) 0.0162(8) 0.0164(8) 0.0011(6) 0.0014(7) 0.0009(7)
O2 0.0175(6) 0.0350(7) 0.0183(6) 0.0003(5) -0.0044(5) -0.0066(5)
O4 0.0294(7) 0.0262(7) 0.0153(6) -0.0004(5) -0.0023(5) -0.0068(6)
C13 0.0201(8) 0.0149(8) 0.0186(8) 0.0012(6) 0.0010(7) 0.0018(7)
C12 0.0155(8) 0.0167(8) 0.0198(8) 0.0007(6) -0.0002(7) -0.0001(6)
C9 0.0182(8) 0.0187(8) 0.0198(8) -0.0004(6) -0.0027(7) -0.0002(7)
C11 0.0194(8) 0.0148(8) 0.0162(8) -0.0002(6) -0.0010(6) 0.0018(7)
C6 0.0141(8) 0.0172(8) 0.0191(8) -0.0002(6) -0.0023(6) 0.0012(6)
C7 0.0166(8) 0.0192(8) 0.0185(8) 0.0007(6) 0.0015(6) 0.0013(6)
O5 0.0186(6) 0.0228(6) 0.0213(6) 0.0061(5) 0.0025(5) 0.0039(5)
O6 0.0256(7) 0.0250(7) 0.0300(7) 0.0015(5) 0.0120(6) 0.0018(6)
C3 0.0148(8) 0.0204(9) 0.0185(8) 0.0006(7) -0.0002(6) -0.0027(7)
C1 0.0141(8) 0.0311(10) 0.0188(8) -0.0018(7) -0.0010(7) -0.0010(7)
C19 0.0186(9) 0.0231(9) 0.0237(8) -0.0046(7) -0.0012(7) 0.0027(7)
C16 0.0173(8) 0.0187(8) 0.0168(7) -0.0023(7) -0.0012(6) 0.0003(7)
C8 0.0207(9) 0.0236(9) 0.0145(7) 0.0000(6) -0.0035(6) -0.0001(7)
C10 0.0201(9) 0.0156(8) 0.0180(8) -0.0001(6) -0.0002(7) 0.0006(7)
C15 0.0189(8) 0.0181(8) 0.0168(8) -0.0030(7) -0.0011(6) -0.0014(7)
C17 0.0238(8) 0.0182(8) 0.0165(8) 0.0012(7) -0.0005(7) 0.0002(7)
C18 0.0205(8) 0.0206(8) 0.0192(8) -0.0046(7) 0.0035(7) -0.0030(7)
C2 0.0290(10) 0.0529(13) 0.0215(9) 0.0006(9) 0.0030(8) -0.0194(10)
C20 0.0224(9) 0.0183(8) 0.0176(8) -0.0004(7) -0.0043(7) 0.0010(7)
C4 0.0168(8) 0.0287(9) 0.0241(9) 0.0007(7) -0.0062(7) -0.0018(7)
C21 0.0200(9) 0.0390(11) 0.0200(9) -0.0020(8) -0.0050(7) -0.0030(8)
C5 0.0228(9) 0.0220(10) 0.0288(9) -0.0025(7) 0.0015(7) -0.0025(8)

loop_
_atom_type_symbol
_atom_type_description
_atom_type_scat_dispersion_real
_atom_type_scat_dispersion_imag
_atom_type_scat_source
C C 0.0181 0.0091 'International Tables Vol C Tables 4.2.6.8 and 6.1.1.4'
H H 0.0000 0.0000 'International Tables Vol C Tables 4.2.6.8 and 6.1.1.4'
O O 0.0492 0.0322 'International Tables Vol C Tables 4.2.6.8 and 6.1.1.4'

loop_
_geom_angle_atom_site_label_1
_geom_angle_atom_site_label_2
_geom_angle_atom_site_label_3
_geom_angle
C11 O3 C14 122.88(13)
C7 O1 C1 106.24(12)
O3 C14 C13 118.08(14)
O4 C14 O3 115.99(16)
O4 C14 C13 125.93(16)
C9 O2 C21 116.15(14)
C14 C13 C15 118.48(14)
C12 C13 C14 118.91(15)
C12 C13 C15 122.50(16)
C13 C12 H12 119.0
C13 C12 C10 121.98(16)
C10 C12 H12 119.0
O2 C9 C8 124.10(15)
O2 C9 C10 114.89(15)
C8 C9 C10 121.01(16)
O3 C11 C6 118.33(15)
O3 C11 C10 119.60(15)
C6 C11 C10 122.06(15)
C11 C6 C3 133.91(15)
C7 C6 C11 116.26(15)
C7 C6 C3 109.45(14)
O1 C7 C6 112.74(14)
O1 C7 C8 121.83(15)
C6 C7 C8 125.34(16)
C16 O5 H5 109.5
C18 O6 H6 109.5
C6 C3 C1 98.85(13)
C6 C3 C4 114.21(15)
C6 C3 C5 109.96(14)
C4 C3 C1 109.95(14)
C4 C3 C5 110.27(15)
C5 C3 C1 113.24(14)
O1 C1 C3 106.37(13)
O1 C1 H1 108.0
O1 C1 C2 107.80(14)
C3 C1 H1 108.0
C2 C1 C3 118.33(16)
C2 C1 H1 108.0
C18 C19 H19 120.5
C20 C19 H19 120.5
C20 C19 C18 118.98(16)
O5 C16 C15 116.84(15)
O5 C16 C17 122.40(15)
C17 C16 C15 120.75(16)
C9 C8 C7 116.86(15)
C9 C8 H8 121.6
C7 C8 H8 121.6
C9 C10 C12 123.05(16)
C11 C10 C12 118.50(15)
C11 C10 C9 118.44(15)
C16 C15 C13 121.32(15)
C20 C15 C13 120.87(15)
C20 C15 C16 117.79(16)
C16 C17 H17 120.1
C18 C17 C16 119.79(16)
C18 C17 H17 120.1
O6 C18 C19 122.38(16)
O6 C18 C17 116.90(16)
C17 C18 C19 120.72(16)
C1 C2 H2A 109.5
C1 C2 H2B 109.5
C1 C2 H2C 109.5
H2A C2 H2B 109.5
H2A C2 H2C 109.5
H2B C2 H2C 109.5
C19 C20 C15 121.96(16)
C19 C20 H20 119.0
C15 C20 H20 119.0
C3 C4 H4A 109.5
C3 C4 H4B 109.5
C3 C4 H4C 109.5
H4A C4 H4B 109.5
H4A C4 H4C 109.5
H4B C4 H4C 109.5
O2 C21 H21A 109.5
O2 C21 H21B 109.5
O2 C21 H21C 109.5
H21A C21 H21B 109.5
H21A C21 H21C 109.5
H21B C21 H21C 109.5
C3 C5 H5A 109.5
C3 C5 H5B 109.5
C3 C5 H5C 109.5
H5A C5 H5B 109.5
H5A C5 H5C 109.5
H5B C5 H5C 109.5

loop_
_geom_bond_atom_site_label_1
_geom_bond_atom_site_label_2
_geom_bond_distance
O3 C14 1.381(2)
O3 C11 1.3793(19)
O1 C7 1.369(2)
O1 C1 1.467(2)
C14 O4 1.208(2)
C14 C13 1.460(2)
O2 C9 1.359(2)
O2 C21 1.440(2)
C13 C12 1.356(2)
C13 C15 1.482(2)
C12 H12 0.9300
C12 C10 1.432(2)
C9 C8 1.379(2)
C9 C10 1.422(2)
C11 C6 1.383(2)
C11 C10 1.401(2)
C6 C7 1.383(2)
C6 C3 1.523(2)
C7 C8 1.388(2)
O5 H5 0.8200
O5 C16 1.355(2)
O6 H6 0.8200
O6 C18 1.372(2)
C3 C1 1.562(2)
C3 C4 1.527(2)
C3 C5 1.529(2)
C1 H1 0.9800
C1 C2 1.508(3)
C19 H19 0.9300
C19 C18 1.387(3)
C19 C20 1.386(2)
C16 C15 1.404(3)
C16 C17 1.390(2)
C8 H8 0.9300
C15 C20 1.395(2)
C17 H17 0.9300
C17 C18 1.385(2)
C2 H2A 0.9600
C2 H2B 0.9600
C2 H2C 0.9600
C20 H20 0.9300
C4 H4A 0.9600
C4 H4B 0.9600
C4 H4C 0.9600
C21 H21A 0.9600
C21 H21B 0.9600
C21 H21C 0.9600
C5 H5A 0.9600
C5 H5B 0.9600
C5 H5C 0.9600

loop_
_geom_torsion_atom_site_label_1
_geom_torsion_atom_site_label_2
_geom_torsion_atom_site_label_3
_geom_torsion_atom_site_label_4
_geom_torsion
O3 C14 C13 C12 2.9(2)
O3 C14 C13 C15 179.24(15)
O3 C11 C6 C7 177.90(15)
O3 C11 C6 C3 6.0(3)
O3 C11 C10 C12 1.0(2)
O3 C11 C10 C9 -177.86(15)
O1 C7 C8 C9 174.02(16)
C14 O3 C11 C6 -178.07(15)
C14 O3 C11 C10 0.2(2)
C14 C13 C12 C10 -1.7(2)
C14 C13 C15 C16 61.9(2)
C14 C13 C15 C20 -120.10(18)
O2 C9 C8 C7 -177.57(16)
O2 C9 C10 C12 -0.3(3)
O2 C9 C10 C11 178.47(15)
O4 C14 C13 C12 -176.92(17)
O4 C14 C13 C15 -0.5(3)
C13 C12 C10 C9 178.60(17)
C13 C12 C10 C11 -0.2(3)
C13 C15 C20 C19 -178.37(16)
C12 C13 C15 C16 -121.81(19)
C12 C13 C15 C20 56.2(2)
C11 O3 C14 O4 177.65(15)
C11 O3 C14 C13 -2.2(2)
C11 C6 C7 O1 -175.25(15)
C11 C6 C7 C8 1.4(3)
C11 C6 C3 C1 -172.12(19)
C11 C6 C3 C4 -55.5(3)
C11 C6 C3 C5 69.1(2)
C6 C11 C10 C12 179.25(16)
C6 C11 C10 C9 0.4(3)
C6 C7 C8 C9 -2.3(3)
C6 C3 C1 O1 -23.70(17)
C6 C3 C1 C2 -145.06(17)
C7 O1 C1 C3 24.53(18)
C7 O1 C1 C2 152.39(15)
C7 C6 C3 C1 15.53(18)
C7 C6 C3 C4 132.18(16)
C7 C6 C3 C5 -103.25(16)
O5 C16 C15 C13 0.4(2)
O5 C16 C15 C20 -177.67(14)
O5 C16 C17 C18 177.60(15)
C3 C6 C7 O1 -1.4(2)
C3 C6 C7 C8 175.26(16)
C1 O1 C7 C6 -14.84(19)
C1 O1 C7 C8 168.37(16)
C16 C15 C20 C19 -0.3(2)
C16 C17 C18 O6 -179.68(16)
C16 C17 C18 C19 0.3(3)
C8 C9 C10 C12 179.82(16)
C8 C9 C10 C11 -1.4(3)
C10 C9 C8 C7 2.2(3)
C10 C11 C6 C7 -0.4(2)
C10 C11 C6 C3 -172.31(18)
C15 C13 C12 C10 -177.94(16)
C15 C16 C17 C18 -1.4(3)
C17 C16 C15 C13 179.45(16)
C17 C16 C15 C20 1.4(2)
C18 C19 C20 C15 -0.7(3)
C20 C19 C18 O6 -179.25(16)
C20 C19 C18 C17 0.7(3)
C4 C3 C1 O1 -143.58(14)
C4 C3 C1 C2 95.07(19)
C21 O2 C9 C8 3.6(3)
C21 O2 C9 C10 -176.23(16)
C5 C3 C1 O1 92.58(17)
C5 C3 C1 C2 -28.8(2)
